data_7041292
loop_
_publ_author_name
'Zhou, Xinhui'
'Chen, Qianqian'
'Liu, Baolin'
'Li, Liang'
'Yang, Tao'
'Huang, Wei'

_publ_section_title
;
 Syntheses, structures and magnetic properties of nine coordination
 polymers based on terphenyl-tetracarboxylic acid ligands.
;
_journal_issue 2
_journal_name_full 'Dalton transactions (Cambridge, England : 2003)'
_journal_page_first 430
_journal_page_last 444
_journal_paper_doi 10.1039/c6dt04270h
_journal_volume 46
_journal_year 2017
_chemical_formula_sum 'C31 H41 N3 Ni2 O16'
_chemical_formula_weight 829.09
_chemical_name_systematic
; 
 ? 
;
_space_group_IT_number 2
_symmetry_cell_setting triclinic
_symmetry_space_group_name_Hall '-P 1'
_symmetry_space_group_name_H-M 'P -1'
_atom_sites_solution_hydrogens geom
_atom_sites_solution_primary direct
_atom_sites_solution_secondary difmap
_audit_creation_method SHELXL-97
_audit_update_record
;
2015-07-25 deposited with the CCDC.
2016-11-30 downloaded from the CCDC.
;
_cell_angle_alpha 78.420(8)
_cell_angle_beta 76.527(9)
_cell_angle_gamma 68.204(8)
_cell_formula_units_Z 2
_cell_length_a 10.070(3)
_cell_length_b 13.107(5)
_cell_length_c 15.216(5)
_cell_measurement_reflns_used 1930
_cell_measurement_temperature 293(2)
_cell_measurement_theta_max 20.8
_cell_measurement_theta_min 1.9
_cell_volume 1798.9(11)
_computing_cell_refinement SMART
_computing_data_collection 'SMART (Bruker, 2000)'
_computing_data_reduction 'SAINT (Bruker, 2000)'
_computing_molecular_graphics SHELXTL
_computing_publication_material SHELXTL
_computing_structure_refinement SHELXTL
_computing_structure_solution 'SHELXTL (Bruker, 2000)'
_diffrn_ambient_temperature 293(2)
_diffrn_measured_fraction_theta_full 0.967
_diffrn_measured_fraction_theta_max 0.967
_diffrn_measurement_device_type 'Bruker Smart Aepex CCD'
_diffrn_measurement_method 'phi and omega scans'
_diffrn_radiation_monochromator graphite
_diffrn_radiation_source 'fine-focus sealed tube'
_diffrn_radiation_type MoK\a
_diffrn_radiation_wavelength 0.71073
_diffrn_reflns_av_R_equivalents 0.0337
_diffrn_reflns_av_sigmaI/netI 0.0659
_diffrn_reflns_limit_h_max 13
_diffrn_reflns_limit_h_min -11
_diffrn_reflns_limit_k_max 17
_diffrn_reflns_limit_k_min -17
_diffrn_reflns_limit_l_max 18
_diffrn_reflns_limit_l_min -20
_diffrn_reflns_number 15678
_diffrn_reflns_theta_full 28.57
_diffrn_reflns_theta_max 28.57
_diffrn_reflns_theta_min 2.28
_exptl_absorpt_coefficient_mu 1.123
_exptl_absorpt_correction_T_max 0.8960
_exptl_absorpt_correction_T_min 0.8770
_exptl_absorpt_correction_type multi-scan
_exptl_absorpt_process_details 'SADABS; Bruker, 2000'
_exptl_crystal_colour green
_exptl_crystal_density_diffrn 1.531
_exptl_crystal_density_method 'not measured'
_exptl_crystal_description block
_exptl_crystal_F_000 864
_exptl_crystal_size_max 0.12
_exptl_crystal_size_mid 0.11
_exptl_crystal_size_min 0.10
_refine_diff_density_max 0.579
_refine_diff_density_min -0.846
_refine_diff_density_rms 0.122
_refine_ls_extinction_method none
_refine_ls_goodness_of_fit_ref 1.059
_refine_ls_hydrogen_treatment constr
_refine_ls_matrix_type full
_refine_ls_number_parameters 469
_refine_ls_number_reflns 8889
_refine_ls_number_restraints 0
_refine_ls_restrained_S_all 1.059
_refine_ls_R_factor_all 0.0856
_refine_ls_R_factor_gt 0.0467
_refine_ls_shift/su_max 0.001
_refine_ls_shift/su_mean 0.000
_refine_ls_structure_factor_coef Fsqd
_refine_ls_weighting_details 'calc w=1/[\s^2^(Fo^2^)+(0.0710P)^2^+0.0000P] where P=(Fo^2^+2Fc^2^)/3'
_refine_ls_weighting_scheme calc
_refine_ls_wR_factor_gt 0.1179
_refine_ls_wR_factor_ref 0.1333
_reflns_number_gt 6240
_reflns_number_total 8889
_reflns_threshold_expression >2sigma(I)
_cod_data_source_file c6dt04270h2.cif
_cod_data_source_block 1
_cod_depositor_comments
;
The following automatic conversions were performed:

'_symmetry_cell_setting' value 'Triclinic' changed to 'triclinic'
according to
/usr/data/users/saulius/crontab/automatic-downloads/rss-feeds/RSC/lib/dictionaries/cif_core.dic
dictionary named 'cif_core.dic' version 2.4.2 from 2011-04-26.

Automatic conversion script
Id: cif_fix_values 4268 2015-11-12 08:31:59Z antanas 

 Adding full bibliography for 7041290--7041299.cif.
;
_cod_original_cell_volume 1798.8(10)
_cod_original_sg_symbol_H-M P-1
_cod_database_code 7041292

loop_
_symmetry_equiv_pos_as_xyz
'x, y, z'
'-x, -y, -z'

loop_
_atom_site_label
_atom_site_type_symbol
_atom_site_fract_x
_atom_site_fract_y
_atom_site_fract_z
_atom_site_U_iso_or_equiv
_atom_site_adp_type
_atom_site_occupancy
_atom_site_symmetry_multiplicity
_atom_site_calc_flag
_atom_site_refinement_flags
Ni1 Ni 1.01571(3) 0.57777(3) 0.34037(2) 0.01849(10) Uani 1 1 d .
Ni2 Ni 0.73771(4) 0.80245(3) 0.26034(2) 0.01952(10) Uani 1 1 d .
C1 C 0.2480(3) 0.6292(3) 0.2036(2) 0.0259(7) Uani 1 1 d .
C2 C 0.4048(3) 0.5999(3) 0.1612(2) 0.0258(6) Uani 1 1 d .
C3 C 0.4453(3) 0.6271(3) 0.0692(2) 0.0348(8) Uani 1 1 d .
H3 H 0.3745 0.6627 0.0329 0.042 Uiso 1 1 calc R
C4 C 0.5902(3) 0.6021(3) 0.0305(2) 0.0334(8) Uani 1 1 d .
H4 H 0.6158 0.6197 -0.0320 0.040 Uiso 1 1 calc R
C5 C 0.5109(3) 0.5465(3) 0.2134(2) 0.0327(8) Uani 1 1 d .
H5 H 0.4849 0.5251 0.2751 0.039 Uiso 1 1 calc R
C6 C 0.6551(3) 0.5243(3) 0.1755(2) 0.0300(7) Uani 1 1 d .
H6 H 0.7255 0.4905 0.2124 0.036 Uiso 1 1 calc R
C7 C 0.6970(3) 0.5518(2) 0.08236(19) 0.0223(6) Uani 1 1 d .
C8 C 0.8524(3) 0.5277(2) 0.04055(19) 0.0214(6) Uani 1 1 d .
C9 C 0.9049(3) 0.4807(2) -0.04014(19) 0.0232(6) Uani 1 1 d .
H9 H 0.8409 0.4673 -0.0679 0.028 Uiso 1 1 calc R
C10 C 0.9503(3) 0.5467(2) 0.08057(19) 0.0215(6) Uani 1 1 d .
C11 C 0.9065(3) 0.6001(2) 0.16613(18) 0.0201(6) Uani 1 1 d .
C12 C 0.6971(3) 0.6173(2) 0.40770(18) 0.0176(5) Uani 1 1 d .
C13 C 0.5937(3) 0.5594(2) 0.45945(18) 0.0181(5) Uani 1 1 d .
C14 C 0.6300(3) 0.4497(2) 0.44842(18) 0.0189(6) Uani 1 1 d .
H14 H 0.7192 0.4153 0.4135 0.023 Uiso 1 1 calc R
C15 C 0.5394(3) 0.3884(2) 0.48709(18) 0.0185(6) Uani 1 1 d .
C16 C 0.5856(3) 0.2724(2) 0.46698(19) 0.0216(6) Uani 1 1 d .
C17 C 0.7297(3) 0.2041(3) 0.4665(2) 0.0296(7) Uani 1 1 d .
H17 H 0.7943 0.2297 0.4827 0.035 Uiso 1 1 calc R
C18 C 0.7770(3) 0.0992(2) 0.4424(2) 0.0314(7) Uani 1 1 d .
H18 H 0.8733 0.0543 0.4429 0.038 Uiso 1 1 calc R
C19 C 0.4923(3) 0.2312(3) 0.4444(2) 0.0295(7) Uani 1 1 d .
H19 H 0.3951 0.2748 0.4460 0.035 Uiso 1 1 calc R
C20 C 0.5410(3) 0.1259(3) 0.4195(2) 0.0308(7) Uani 1 1 d .
H20 H 0.4767 0.0995 0.4039 0.037 Uiso 1 1 calc R
C21 C 0.6848(3) 0.0597(2) 0.4175(2) 0.0246(6) Uani 1 1 d .
C22 C 0.7418(3) -0.0516(2) 0.3834(2) 0.0273(7) Uani 1 1 d .
C23 C 1.1839(4) 0.3509(3) 0.3117(2) 0.0355(8) Uani 1 1 d .
H23 H 1.2258 0.3894 0.2618 0.043 Uiso 1 1 calc R
C24 C 1.3145(6) 0.1903(4) 0.2347(3) 0.0671(14) Uani 1 1 d .
H24A H 1.3500 0.2428 0.1917 0.080 Uiso 1 1 d R
H24B H 1.2641 0.1609 0.2055 0.080 Uiso 1 1 d R
H24C H 1.3947 0.1311 0.2566 0.080 Uiso 1 1 d R
C25 C 1.1521(6) 0.1801(4) 0.3837(3) 0.0726(15) Uani 1 1 d .
H25A H 1.1431 0.2053 0.4406 0.087 Uiso 1 1 d R
H25B H 1.2127 0.1036 0.3853 0.087 Uiso 1 1 d R
H25C H 1.0577 0.1881 0.3740 0.087 Uiso 1 1 d R
C26 C 0.4288(3) 0.8691(3) 0.2662(2) 0.0356(8) Uani 1 1 d .
H26 H 0.4302 0.8524 0.3284 0.043 Uiso 1 1 calc R
C27 C 0.2962(5) 0.9166(4) 0.1436(3) 0.0579(11) Uani 1 1 d .
H27A H 0.3755 0.9398 0.1097 0.070 Uiso 1 1 d R
H27B H 0.2059 0.9739 0.1340 0.070 Uiso 1 1 d R
H27C H 0.3016 0.8501 0.1233 0.070 Uiso 1 1 d R
C28 C 0.1738(4) 0.8960(4) 0.3039(3) 0.0680(14) Uani 1 1 d .
H28A H 0.1639 0.8244 0.3123 0.082 Uiso 1 1 d R
H28B H 0.0912 0.9510 0.2810 0.082 Uiso 1 1 d R
H28C H 0.1794 0.9129 0.3612 0.082 Uiso 1 1 d R
C29 C 0.9149(6) 0.1592(5) 0.0438(4) 0.0874(18) Uani 1 1 d .
H29 H 0.8555 0.1458 0.0122 0.105 Uiso 1 1 calc R
C30 C 0.9442(9) 0.2288(7) 0.1711(5) 0.140(3) Uani 1 1 d .
H30A H 0.9854 0.1660 0.2134 0.168 Uiso 1 1 d R
H30B H 0.8838 0.2902 0.2037 0.168 Uiso 1 1 d R
H30C H 1.0208 0.2483 0.1289 0.168 Uiso 1 1 d R
C31 C 0.7042(7) 0.2209(6) 0.1598(5) 0.116(3) Uani 1 1 d .
H31A H 0.6546 0.2981 0.1657 0.140 Uiso 1 1 d R
H31B H 0.6952 0.1780 0.2185 0.140 Uiso 1 1 d R
H31C H 0.6620 0.1990 0.1195 0.140 Uiso 1 1 d R
N1 N 1.2158(3) 0.2448(2) 0.3109(2) 0.0411(7) Uani 1 1 d .
N2 N 0.3049(3) 0.8949(3) 0.2396(2) 0.0412(7) Uani 1 1 d .
N3 N 0.8557(5) 0.2028(4) 0.1222(3) 0.0833(14) Uani 1 1 d .
O1 O 0.1584(2) 0.71055(19) 0.16631(16) 0.0368(6) Uani 1 1 d .
O2 O 0.2180(2) 0.56941(18) 0.27525(14) 0.0298(5) Uani 1 1 d .
O3 O 0.8125(2) 0.69541(17) 0.16506(13) 0.0261(5) Uani 1 1 d .
O4 O 0.9707(2) 0.54418(17) 0.22986(13) 0.0263(5) Uani 1 1 d .
O5 O 0.8265(2) 0.56983(16) 0.41990(13) 0.0237(4) Uani 1 1 d .
O6 O 0.6499(2) 0.70293(16) 0.35602(14) 0.0249(5) Uani 1 1 d .
O7 O 0.8669(3) -0.11208(18) 0.39769(17) 0.0408(6) Uani 1 1 d .
O8 O 0.6642(2) -0.07376(17) 0.34258(15) 0.0312(5) Uani 1 1 d .
O9 O 1.1022(2) 0.40384(17) 0.37404(14) 0.0313(5) Uani 1 1 d .
O10 O 0.5443(2) 0.86522(18) 0.21441(15) 0.0318(5) Uani 1 1 d .
O11 O 1.0455(5) 0.1361(4) 0.0120(3) 0.1141(17) Uani 1 1 d .
O12 O 1.0683(2) 0.60826(18) 0.45249(14) 0.0281(5) Uani 1 1 d .
H12A H 1.1419 0.5716 0.4777 0.034 Uiso 1 1 d R
H12B H 0.9951 0.6277 0.4945 0.034 Uiso 1 1 d R
O13 O 0.93637(19) 0.74297(15) 0.29644(13) 0.0207(4) Uani 1 1 d .
H13A H 1.0136 0.7445 0.2597 0.025 Uiso 1 1 d R
H13B H 0.9290 0.7755 0.3413 0.025 Uiso 1 1 d R
O14 O 0.8112(3) 0.9161(2) 0.15849(17) 0.0442(6) Uani 1 1 d .
H14A H 0.7307 0.9053 0.1673 0.053 Uiso 1 1 d R
H14B H 0.8282 0.9182 0.2101 0.053 Uiso 1 1 d R
O15 O 0.5633(4) 0.0650(3) 0.0750(3) 0.0925(12) Uani 1 1 d .
H15A H 0.5398 0.0200 0.1189 0.111 Uiso 1 1 d R
H15B H 0.5018 0.1293 0.0818 0.111 Uiso 1 1 d R
O16 O 0.6876(4) 0.8294(3) 1.0046(2) 0.0945(13) Uani 1 1 d .
H16A H 0.7529 0.8572 0.9783 0.113 Uiso 1 1 d R
H16B H 0.7169 0.7856 1.0509 0.113 Uiso 1 1 d R

loop_
_atom_site_aniso_label
_atom_site_aniso_U_11
_atom_site_aniso_U_22
_atom_site_aniso_U_33
_atom_site_aniso_U_23
_atom_site_aniso_U_13
_atom_site_aniso_U_12
Ni1 0.01504(17) 0.02238(19) 0.01734(18) -0.00498(14) 0.00181(13) -0.00712(13)
Ni2 0.01829(18) 0.01793(19) 0.02139(19) -0.00549(14) 0.00148(14) -0.00652(14)
C1 0.0165(13) 0.0340(17) 0.0266(15) -0.0097(13) 0.0048(11) -0.0101(12)
C2 0.0162(13) 0.0336(16) 0.0260(15) -0.0089(13) 0.0058(11) -0.0095(12)
C3 0.0187(14) 0.055(2) 0.0265(16) -0.0024(15) -0.0006(12) -0.0104(14)
C4 0.0224(14) 0.056(2) 0.0193(15) -0.0062(14) 0.0036(12) -0.0142(14)
C5 0.0225(14) 0.049(2) 0.0222(15) -0.0028(14) 0.0040(12) -0.0126(14)
C6 0.0187(13) 0.0452(19) 0.0241(15) -0.0037(14) -0.0007(12) -0.0105(13)
C7 0.0168(12) 0.0297(15) 0.0228(14) -0.0121(12) 0.0031(11) -0.0100(11)
C8 0.0168(12) 0.0285(15) 0.0196(14) -0.0099(12) 0.0024(10) -0.0083(11)
C9 0.0178(12) 0.0337(16) 0.0217(14) -0.0131(12) 0.0017(11) -0.0108(11)
C10 0.0207(13) 0.0247(14) 0.0180(13) -0.0076(11) 0.0029(11) -0.0076(11)
C11 0.0170(12) 0.0264(15) 0.0182(13) -0.0091(12) 0.0038(10) -0.0098(11)
C12 0.0173(12) 0.0175(13) 0.0178(13) -0.0096(11) 0.0039(10) -0.0061(10)
C13 0.0160(12) 0.0199(13) 0.0185(13) -0.0062(11) 0.0011(10) -0.0067(10)
C14 0.0170(12) 0.0189(13) 0.0191(13) -0.0061(11) 0.0023(10) -0.0055(10)
C15 0.0156(12) 0.0205(14) 0.0197(13) -0.0062(11) 0.0019(10) -0.0076(10)
C16 0.0200(13) 0.0183(13) 0.0241(14) -0.0064(11) 0.0034(11) -0.0063(11)
C17 0.0214(14) 0.0282(16) 0.0415(18) -0.0148(14) -0.0003(13) -0.0089(12)
C18 0.0223(14) 0.0231(15) 0.047(2) -0.0155(14) -0.0025(13) -0.0024(12)
C19 0.0214(14) 0.0280(16) 0.0409(18) -0.0170(14) 0.0005(13) -0.0078(12)
C20 0.0254(15) 0.0279(16) 0.0435(19) -0.0140(14) -0.0022(13) -0.0114(12)
C21 0.0269(14) 0.0191(14) 0.0272(15) -0.0097(12) 0.0030(12) -0.0083(11)
C22 0.0289(15) 0.0231(15) 0.0292(16) -0.0123(13) 0.0035(13) -0.0086(12)
C23 0.0419(19) 0.0299(17) 0.0277(17) -0.0041(14) 0.0019(14) -0.0088(14)
C24 0.084(3) 0.048(3) 0.056(3) -0.026(2) 0.002(2) -0.006(2)
C25 0.085(3) 0.048(3) 0.078(3) -0.014(2) 0.019(3) -0.032(2)
C26 0.0284(16) 0.0364(19) 0.0350(18) -0.0012(15) -0.0048(14) -0.0055(14)
C27 0.052(2) 0.069(3) 0.059(3) 0.003(2) -0.022(2) -0.024(2)
C28 0.034(2) 0.096(4) 0.074(3) -0.019(3) 0.006(2) -0.027(2)
C29 0.072(4) 0.111(5) 0.074(4) -0.017(3) -0.001(3) -0.029(3)
C30 0.143(7) 0.149(7) 0.130(7) -0.049(6) -0.070(6) -0.007(6)
C31 0.089(5) 0.125(6) 0.117(6) -0.017(5) 0.023(4) -0.042(4)
N1 0.0467(17) 0.0338(16) 0.0370(16) -0.0122(13) 0.0009(13) -0.0079(13)
N2 0.0289(14) 0.0480(18) 0.0463(18) -0.0026(15) -0.0079(13) -0.0135(13)
N3 0.078(3) 0.085(3) 0.074(3) -0.005(3) -0.007(3) -0.019(3)
O1 0.0191(10) 0.0412(13) 0.0378(13) 0.0033(11) 0.0039(9) -0.0058(9)
O2 0.0163(9) 0.0367(12) 0.0302(12) -0.0015(10) 0.0044(8) -0.0085(9)
O3 0.0245(10) 0.0287(11) 0.0237(10) -0.0122(9) -0.0007(8) -0.0048(8)
O4 0.0314(11) 0.0270(11) 0.0200(10) -0.0087(9) -0.0045(9) -0.0066(9)
O5 0.0179(9) 0.0274(11) 0.0245(10) 0.0012(8) -0.0006(8) -0.0104(8)
O6 0.0210(9) 0.0215(10) 0.0285(11) 0.0011(9) 0.0011(8) -0.0085(8)
O7 0.0368(13) 0.0303(12) 0.0564(16) -0.0245(12) -0.0138(12) 0.0005(10)
O8 0.0276(11) 0.0279(11) 0.0407(13) -0.0208(10) 0.0008(10) -0.0081(9)
O9 0.0324(11) 0.0260(11) 0.0261(11) -0.0038(9) 0.0013(9) -0.0031(9)
O10 0.0228(10) 0.0340(12) 0.0344(12) -0.0023(10) -0.0041(9) -0.0065(9)
O11 0.082(3) 0.149(4) 0.088(3) -0.010(3) 0.011(2) -0.030(3)
O12 0.0257(10) 0.0374(12) 0.0215(10) -0.0064(9) -0.0029(8) -0.0103(9)
O13 0.0187(9) 0.0213(10) 0.0225(10) -0.0076(8) 0.0026(8) -0.0084(7)
O14 0.0496(15) 0.0460(15) 0.0404(14) 0.0061(12) -0.0045(12) -0.0282(12)
O15 0.102(3) 0.080(3) 0.091(3) -0.001(2) -0.025(2) -0.026(2)
O16 0.115(3) 0.104(3) 0.073(2) 0.039(2) -0.044(2) -0.056(3)

loop_
_atom_type_symbol
_atom_type_description
_atom_type_scat_dispersion_real
_atom_type_scat_dispersion_imag
_atom_type_scat_source
C C 0.0033 0.0016 'International Tables Vol C Tables 4.2.6.8 and 6.1.1.4'
H H 0.0000 0.0000 'International Tables Vol C Tables 4.2.6.8 and 6.1.1.4'
N N 0.0061 0.0033 'International Tables Vol C Tables 4.2.6.8 and 6.1.1.4'
O O 0.0106 0.0060 'International Tables Vol C Tables 4.2.6.8 and 6.1.1.4'
Ni Ni 0.3393 1.1124 'International Tables Vol C Tables 4.2.6.8 and 6.1.1.4'

loop_
_geom_angle_atom_site_label_1
_geom_angle_atom_site_label_2
_geom_angle_atom_site_label_3
_geom_angle
_geom_angle_site_symmetry_1
_geom_angle_site_symmetry_3
O4 Ni1 O2 91.31(9) . 1_655
O4 Ni1 O5 93.49(9) . .
O2 Ni1 O5 171.77(8) 1_655 .
O4 Ni1 O13 89.84(8) . .
O2 Ni1 O13 91.13(8) 1_655 .
O5 Ni1 O13 95.56(8) . .
O4 Ni1 O12 178.14(8) . .
O2 Ni1 O12 87.29(9) 1_655 .
O5 Ni1 O12 87.75(9) . .
O13 Ni1 O12 91.42(8) . .
O4 Ni1 O9 85.71(9) . .
O2 Ni1 O9 86.77(9) 1_655 .
O5 Ni1 O9 86.93(8) . .
O13 Ni1 O9 175.04(8) . .
O12 Ni1 O9 92.97(9) . .
O13 Ni2 O6 96.60(8) . .
O13 Ni2 O3 89.48(8) . .
O6 Ni2 O3 94.55(9) . .
O13 Ni2 O10 175.81(8) . .
O6 Ni2 O10 87.07(9) . .
O3 Ni2 O10 88.22(9) . .
O13 Ni2 O8 92.30(8) . 1_565
O6 Ni2 O8 92.43(9) . 1_565
O3 Ni2 O8 172.56(9) . 1_565
O10 Ni2 O8 89.54(9) . 1_565
O13 Ni2 O14 88.13(9) . .
O6 Ni2 O14 175.02(9) . .
O3 Ni2 O14 87.01(10) . .
O10 Ni2 O14 88.24(10) . .
O8 Ni2 O14 85.83(10) 1_565 .
O13 Ni2 H14A 110.7 . .
O6 Ni2 H14A 152.7 . .
O3 Ni2 H14A 85.1 . .
O10 Ni2 H14A 65.6 . .
O8 Ni2 H14A 87.5 1_565 .
O14 Ni2 H14A 22.7 . .
O13 Ni2 H14B 73.7 . .
O6 Ni2 H14B 157.8 . .
O3 Ni2 H14B 105.1 . .
O10 Ni2 H14B 103.6 . .
O8 Ni2 H14B 68.6 1_565 .
O14 Ni2 H14B 23.5 . .
H14A Ni2 H14B 42.5 . .
O1 C1 O2 125.3(2) . .
O1 C1 C2 118.3(3) . .
O2 C1 C2 116.4(3) . .
C5 C2 C3 118.8(3) . .
C5 C2 C1 120.6(3) . .
C3 C2 C1 120.6(3) . .
C2 C3 C4 120.5(3) . .
C2 C3 H3 119.7 . .
C4 C3 H3 119.7 . .
C7 C4 C3 121.2(3) . .
C7 C4 H4 119.4 . .
C3 C4 H4 119.4 . .
C2 C5 C6 120.8(3) . .
C2 C5 H5 119.6 . .
C6 C5 H5 119.6 . .
C5 C6 C7 120.7(3) . .
C5 C6 H6 119.7 . .
C7 C6 H6 119.7 . .
C4 C7 C6 117.9(3) . .
C4 C7 C8 120.9(3) . .
C6 C7 C8 121.2(3) . .
C9 C8 C10 117.9(2) . .
C9 C8 C7 119.5(3) . .
C10 C8 C7 122.6(2) . .
C10 C9 C8 121.9(3) 2_765 .
C10 C9 H9 119.1 2_765 .
C8 C9 H9 119.1 . .
C9 C10 C8 120.2(3) 2_765 .
C9 C10 C11 116.7(3) 2_765 .
C8 C10 C11 123.0(2) . .
O4 C11 O3 127.7(3) . .
O4 C11 C10 115.2(2) . .
O3 C11 C10 117.1(3) . .
O6 C12 O5 126.7(3) . .
O6 C12 C13 118.2(2) . .
O5 C12 C13 115.0(2) . .
C14 C13 C15 119.0(2) . 2_666
C14 C13 C12 117.0(2) . .
C15 C13 C12 123.9(2) 2_666 .
C13 C14 C15 123.0(2) . .
C13 C14 H14 118.5 . .
C15 C14 H14 118.5 . .
C14 C15 C13 118.0(2) . 2_666
C14 C15 C16 118.7(2) . .
C13 C15 C16 123.3(2) 2_666 .
C19 C16 C17 118.2(3) . .
C19 C16 C15 122.3(2) . .
C17 C16 C15 119.4(3) . .
C18 C17 C16 120.4(3) . .
C18 C17 H17 119.8 . .
C16 C17 H17 119.8 . .
C21 C18 C17 121.1(3) . .
C21 C18 H18 119.4 . .
C17 C18 H18 119.4 . .
C16 C19 C20 121.0(3) . .
C16 C19 H19 119.5 . .
C20 C19 H19 119.5 . .
C21 C20 C19 120.3(3) . .
C21 C20 H20 119.9 . .
C19 C20 H20 119.9 . .
C18 C21 C20 119.0(3) . .
C18 C21 C22 120.2(3) . .
C20 C21 C22 120.7(3) . .
O8 C22 O7 126.5(3) . .
O8 C22 C21 118.1(3) . .
O7 C22 C21 115.4(3) . .
O9 C23 N1 124.9(3) . .
O9 C23 H23 117.5 . .
N1 C23 H23 117.5 . .
N1 C24 H24A 109.6 . .
N1 C24 H24B 109.5 . .
H24A C24 H24B 109.5 . .
N1 C24 H24C 109.4 . .
H24A C24 H24C 109.5 . .
H24B C24 H24C 109.5 . .
N1 C25 H25A 109.6 . .
N1 C25 H25B 109.5 . .
H25A C25 H25B 109.5 . .
N1 C25 H25C 109.3 . .
H25A C25 H25C 109.5 . .
H25B C25 H25C 109.5 . .
O10 C26 N2 124.4(3) . .
O10 C26 H26 117.8 . .
N2 C26 H26 117.8 . .
N2 C27 H27A 109.5 . .
N2 C27 H27B 109.7 . .
H27A C27 H27B 109.5 . .
N2 C27 H27C 109.2 . .
H27A C27 H27C 109.5 . .
H27B C27 H27C 109.5 . .
N2 C28 H28A 109.2 . .
N2 C28 H28B 109.7 . .
H28A C28 H28B 109.5 . .
N2 C28 H28C 109.5 . .
H28A C28 H28C 109.5 . .
H28B C28 H28C 109.5 . .
O11 C29 N3 122.3(6) . .
O11 C29 H29 118.9 . .
N3 C29 H29 118.9 . .
N3 C30 H30A 109.9 . .
N3 C30 H30B 108.6 . .
H30A C30 H30B 109.5 . .
N3 C30 H30C 109.9 . .
H30A C30 H30C 109.5 . .
H30B C30 H30C 109.5 . .
N3 C31 H31A 109.3 . .
N3 C31 H31B 110.0 . .
H31A C31 H31B 109.5 . .
N3 C31 H31C 109.1 . .
H31A C31 H31C 109.5 . .
H31B C31 H31C 109.5 . .
C23 N1 C25 121.0(3) . .
C23 N1 C24 120.5(3) . .
C25 N1 C24 118.4(3) . .
C26 N2 C28 121.6(3) . .
C26 N2 C27 120.7(3) . .
C28 N2 C27 117.5(3) . .
C29 N3 C31 120.0(6) . .
C29 N3 C30 120.2(6) . .
C31 N3 C30 119.7(6) . .
C1 O2 Ni1 125.51(18) . 1_455
C11 O3 Ni2 129.86(19) . .
C11 O4 Ni1 135.36(19) . .
C12 O5 Ni1 130.88(18) . .
C12 O6 Ni2 135.75(18) . .
C22 O8 Ni2 124.69(18) . 1_545
C23 O9 Ni1 116.3(2) . .
C26 O10 Ni2 121.6(2) . .
Ni1 O12 H12A 128.3 . .
Ni1 O12 H12B 112.5 . .
H12A O12 H12B 107.7 . .
Ni2 O13 Ni1 117.19(10) . .
Ni2 O13 H13A 123.6 . .
Ni1 O13 H13A 95.0 . .
Ni2 O13 H13B 106.2 . .
Ni1 O13 H13B 105.5 . .
H13A O13 H13B 107.7 . .
Ni2 O14 H14A 52.3 . .
Ni2 O14 H14B 69.0 . .
H14A O14 H14B 107.7 . .
H15A O15 H15B 107.7 . .
H16A O16 H16B 107.7 . .

loop_
_geom_bond_atom_site_label_1
_geom_bond_atom_site_label_2
_geom_bond_distance
_geom_bond_site_symmetry_2
Ni1 O4 2.007(2) .
Ni1 O2 2.020(2) 1_655
Ni1 O5 2.0321(19) .
Ni1 O13 2.039(2) .
Ni1 O12 2.050(2) .
Ni1 O9 2.117(2) .
Ni2 O13 2.023(2) .
Ni2 O6 2.024(2) .
Ni2 O3 2.040(2) .
Ni2 O10 2.042(2) .
Ni2 O8 2.059(2) 1_565
Ni2 O14 2.128(2) .
Ni2 H14A 1.7426 .
Ni2 H14B 1.9883 .
C1 O1 1.247(4) .
C1 O2 1.254(4) .
C1 C2 1.494(4) .
C2 C5 1.370(4) .
C2 C3 1.375(4) .
C3 C4 1.380(4) .
C3 H3 0.9300 .
C4 C7 1.369(4) .
C4 H4 0.9300 .
C5 C6 1.375(4) .
C5 H5 0.9300 .
C6 C7 1.395(4) .
C6 H6 0.9300 .
C7 C8 1.484(4) .
C8 C9 1.387(4) .
C8 C10 1.388(4) .
C9 C10 1.385(4) 2_765
C9 H9 0.9300 .
C10 C9 1.385(4) 2_765
C10 C11 1.499(4) .
C11 O4 1.245(3) .
C11 O3 1.256(3) .
C12 O6 1.236(3) .
C12 O5 1.258(3) .
C12 C13 1.498(4) .
C13 C14 1.381(4) .
C13 C15 1.400(3) 2_666
C14 C15 1.389(4) .
C14 H14 0.9300 .
C15 C13 1.400(3) 2_666
C15 C16 1.489(4) .
C16 C19 1.377(4) .
C16 C17 1.393(4) .
C17 C18 1.373(4) .
C17 H17 0.9300 .
C18 C21 1.368(4) .
C18 H18 0.9300 .
C19 C20 1.381(4) .
C19 H19 0.9300 .
C20 C21 1.381(4) .
C20 H20 0.9300 .
C21 C22 1.507(4) .
C22 O8 1.244(4) .
C22 O7 1.257(4) .
C23 O9 1.239(4) .
C23 N1 1.308(4) .
C23 H23 0.9300 .
C24 N1 1.453(4) .
C24 H24A 0.9600 .
C24 H24B 0.9600 .
C24 H24C 0.9600 .
C25 N1 1.433(5) .
C25 H25A 0.9600 .
C25 H25B 0.9600 .
C25 H25C 0.9600 .
C26 O10 1.234(4) .
C26 N2 1.304(4) .
C26 H26 0.9300 .
C27 N2 1.449(5) .
C27 H27A 0.9600 .
C27 H27B 0.9600 .
C27 H27C 0.9600 .
C28 N2 1.446(5) .
C28 H28A 0.9600 .
C28 H28B 0.9600 .
C28 H28C 0.9600 .
C29 O11 1.234(6) .
C29 N3 1.340(7) .
C29 H29 0.9300 .
C30 N3 1.449(8) .
C30 H30A 0.9600 .
C30 H30B 0.9600 .
C30 H30C 0.9600 .
C31 N3 1.446(7) .
C31 H31A 0.9600 .
C31 H31B 0.9600 .
C31 H31C 0.9600 .
O2 Ni1 2.020(2) 1_455
O8 Ni2 2.059(2) 1_545
O12 H12A 0.8499 .
O12 H12B 0.8500 .
O13 H13A 0.8500 .
O13 H13B 0.8500 .
O14 H14A 0.8500 .
O14 H14B 0.8499 .
O15 H15A 0.8499 .
O15 H15B 0.8500 .
O16 H16A 0.8500 .
O16 H16B 0.8499 .
